data_4344457
loop_
_publ_author_name
'Malischewski, Moritz'
'Bukovsky, Eric V.'
'Strauss, Steven H.'
'Seppelt, Konrad'

_publ_section_title
;
 Jahn-Teller Effect in the B12F12 Radical Anion and Energetic Preference
 of an Octahedral B6(BF2)6 Cluster Structure over an Icosahedral Structure
 for the Elusive Neutral B12F12.
;
_journal_issue 23
_journal_name_full 'Inorganic chemistry'
_journal_page_first 11563
_journal_page_last 11566
_journal_paper_doi 10.1021/acs.inorgchem.5b02256
_journal_volume 54
_journal_year 2015
_chemical_formula_moiety C10H10Co_B12F12
_chemical_formula_sum 'C10 H10 B12 Co F12'
_chemical_formula_weight 546.83
_chemical_name_common Dodekafluorido_closo_dodekaborate(-1)
_chemical_name_systematic
;
Cobaltocenium_dodekafluorido_closo_dodekaborate(-1) 
;
_space_group_IT_number 12
_symmetry_cell_setting monoclinic
_symmetry_space_group_name_Hall '-C 2y'
_symmetry_space_group_name_H-M 'C 1 2/m 1'
_atom_sites_solution_hydrogens geom
_atom_sites_solution_primary direct
_atom_sites_solution_secondary difmap
_audit_creation_method SHELXL-97
_cell_angle_alpha 90.00
_cell_angle_beta 125.359(6)
_cell_angle_gamma 90.00
_cell_formula_units_Z 4
_cell_length_a 14.8447(18)
_cell_length_b 14.8356(18)
_cell_length_c 11.0527(14)
_cell_measurement_reflns_used 999
_cell_measurement_temperature 143(2)
_cell_measurement_theta_max 15.
_cell_measurement_theta_min 2.
_cell_volume 1985.1(4)
_computing_structure_refinement 'SHELXL-97 (Sheldrick, 2008)'
_diffrn_ambient_temperature 143(2)
_diffrn_measured_fraction_theta_full 0.950
_diffrn_measured_fraction_theta_max 0.950
_diffrn_measurement_device_type Bruker_CCD
_diffrn_measurement_method omega_scan
_diffrn_radiation_monochromator graphite
_diffrn_radiation_source 'fine-focus sealed tube'
_diffrn_radiation_type MoK\a
_diffrn_radiation_wavelength 0.71073
_diffrn_reflns_av_R_equivalents 0.0331
_diffrn_reflns_av_sigmaI/netI 0.0323
_diffrn_reflns_limit_h_max 20
_diffrn_reflns_limit_h_min -17
_diffrn_reflns_limit_k_max 21
_diffrn_reflns_limit_k_min -21
_diffrn_reflns_limit_l_max 15
_diffrn_reflns_limit_l_min -13
_diffrn_reflns_number 12157
_diffrn_reflns_theta_full 30.64
_diffrn_reflns_theta_max 30.64
_diffrn_reflns_theta_min 2.17
_diffrn_standards_decay_% none
_exptl_absorpt_coefficient_mu 0.973
_exptl_absorpt_correction_T_max 1.000
_exptl_absorpt_correction_T_min 0.816
_exptl_absorpt_correction_type multi-scan
_exptl_absorpt_process_details Bruker_2000_NT_Software_Reference_Manual
_exptl_crystal_colour brown
_exptl_crystal_density_diffrn 1.830
_exptl_crystal_density_method 'not measured'
_exptl_crystal_description irregular
_exptl_crystal_F_000 1060
_exptl_crystal_size_max .2
_exptl_crystal_size_mid .1
_exptl_crystal_size_min .05
_refine_diff_density_max 0.738
_refine_diff_density_min -0.391
_refine_diff_density_rms 0.098
_refine_ls_extinction_method none
_refine_ls_goodness_of_fit_ref 1.033
_refine_ls_hydrogen_treatment mixed
_refine_ls_matrix_type full
_refine_ls_number_parameters 171
_refine_ls_number_reflns 3014
_refine_ls_number_restraints 0
_refine_ls_restrained_S_all 1.033
_refine_ls_R_factor_all 0.0696
_refine_ls_R_factor_gt 0.0473
_refine_ls_shift/su_max 0.000
_refine_ls_shift/su_mean 0.000
_refine_ls_structure_factor_coef Fsqd
_refine_ls_weighting_details 'calc w=1/[\s^2^(Fo^2^)+(0.0570P)^2^+4.6896P] where P=(Fo^2^+2Fc^2^)/3'
_refine_ls_weighting_scheme calc
_refine_ls_wR_factor_gt 0.1114
_refine_ls_wR_factor_ref 0.1254
_reflns_number_gt 2251
_reflns_number_total 3014
_reflns_threshold_expression >2\s(I)
_cod_data_source_file ic5b02256_si_002.cif
_cod_data_source_block bf12co
_cod_depositor_comments 'Adding full bibliography for 4344457--4344458.cif.'
_cod_original_sg_symbol_H-M C2/m
_cod_database_code 4344457

loop_
_symmetry_equiv_pos_as_xyz
'x, y, z'
'-x, y, -z'
'x+1/2, y+1/2, z'
'-x+1/2, y+1/2, -z'
'-x, -y, -z'
'x, -y, z'
'-x+1/2, -y+1/2, -z'
'x+1/2, -y+1/2, z'

loop_
_atom_site_label
_atom_site_type_symbol
_atom_site_fract_x
_atom_site_fract_y
_atom_site_fract_z
_atom_site_U_iso_or_equiv
_atom_site_adp_type
_atom_site_occupancy
_atom_site_symmetry_multiplicity
_atom_site_calc_flag
_atom_site_refinement_flags
Co1 Co 0.5000 0.24492(3) 0.0000 0.02119(14) Uani 1 2 d S
C2 C 0.3629(3) 0.2386(3) -0.0035(4) 0.0560(10) Uani 1 1 d .
H2 H 0.3611 0.2331 0.0789 0.067 Uiso 1 1 calc R
C1 C 0.3634(3) 0.3160(3) -0.0636(4) 0.0549(9) Uani 1 1 d .
H1 H 0.3619 0.3727 -0.0290 0.066 Uiso 1 1 calc R
C4 C 0.3676(3) 0.2066(4) -0.1997(4) 0.0869(19) Uani 1 1 d .
H4 H 0.3693 0.1755 -0.2714 0.104 Uiso 1 1 calc R
C5 C 0.3665(3) 0.3010(3) -0.1826(4) 0.0629(12) Uani 1 1 d .
H5 H 0.3677 0.3447 -0.2419 0.076 Uiso 1 1 calc R
C3 C 0.3654(3) 0.1691(3) -0.0804(6) 0.0758(15) Uani 1 1 d .
H3 H 0.3656 0.1081 -0.0604 0.091 Uiso 1 1 calc R
F8 F 0.17844(12) 0.39080(10) 0.50489(17) 0.0330(4) Uani 1 1 d .
F5 F -0.23241(17) 0.5000 0.2048(2) 0.0325(5) Uani 1 2 d S
F6 F -0.07652(14) 0.67559(10) 0.31844(17) 0.0350(4) Uani 1 1 d .
F7 F -0.0131(2) 0.5000 0.2107(2) 0.0360(5) Uani 1 2 d S
B7 B -0.0069(3) 0.5000 0.3386(4) 0.0251(8) Uani 1 2 d S
B8 B 0.1002(2) 0.43852(18) 0.5025(3) 0.0247(5) Uani 1 1 d .
B6 B -0.0429(2) 0.59867(17) 0.3984(3) 0.0247(5) Uani 1 1 d .
B5 B -0.1300(3) 0.5000 0.3350(4) 0.0248(8) Uani 1 2 d S
F2 F 0.24616(17) 0.5000 0.3292(2) 0.0361(5) Uani 1 2 d S
F1 F 0.4125(2) 0.5000 0.6940(2) 0.0370(5) Uani 1 2 d S
F4 F 0.39306(14) 0.32413(10) 0.5077(2) 0.0406(4) Uani 1 1 d .
F3 F 0.36860(14) 0.39291(14) 0.20892(18) 0.0463(5) Uani 1 1 d .
B4 B 0.4399(2) 0.40073(18) 0.5044(3) 0.0273(6) Uani 1 1 d .
B1 B 0.4494(3) 0.5000 0.6066(4) 0.0263(8) Uani 1 2 d S
B2 B 0.3579(3) 0.5000 0.4058(4) 0.0260(8) Uani 1 2 d S
B3 B 0.4266(2) 0.4392(2) 0.3384(3) 0.0295(6) Uani 1 1 d .

loop_
_atom_site_aniso_label
_atom_site_aniso_U_11
_atom_site_aniso_U_22
_atom_site_aniso_U_33
_atom_site_aniso_U_23
_atom_site_aniso_U_13
_atom_site_aniso_U_12
Co1 0.0174(2) 0.0257(2) 0.0200(2) 0.000 0.01056(16) 0.000
C2 0.0257(14) 0.099(3) 0.0472(18) 0.0150(19) 0.0230(14) 0.0046(17)
C1 0.0333(16) 0.064(2) 0.053(2) 0.0001(16) 0.0168(15) 0.0212(15)
C4 0.0192(15) 0.175(5) 0.047(2) -0.069(3) 0.0080(15) -0.004(2)
C5 0.0289(16) 0.105(3) 0.0413(18) 0.037(2) 0.0124(14) 0.0104(19)
C3 0.0265(17) 0.0432(19) 0.112(4) 0.003(2) 0.014(2) -0.0139(14)
F8 0.0312(8) 0.0339(8) 0.0361(8) -0.0011(6) 0.0207(7) 0.0066(6)
F5 0.0249(10) 0.0353(11) 0.0236(10) 0.000 0.0061(8) 0.000
F6 0.0400(9) 0.0256(7) 0.0339(8) 0.0101(6) 0.0183(7) 0.0037(6)
F7 0.0445(13) 0.0466(13) 0.0239(10) 0.000 0.0237(10) 0.000
B7 0.0277(19) 0.0283(17) 0.0193(16) 0.000 0.0137(15) 0.000
B8 0.0267(13) 0.0243(11) 0.0233(11) 0.0001(9) 0.0145(10) 0.0022(10)
B6 0.0266(13) 0.0233(11) 0.0231(11) 0.0032(9) 0.0138(10) 0.0012(10)
B5 0.0264(19) 0.0229(16) 0.0202(16) 0.000 0.0107(15) 0.000
F2 0.0192(10) 0.0512(14) 0.0372(12) 0.000 0.0159(9) 0.000
F1 0.0376(13) 0.0530(14) 0.0349(11) 0.000 0.0294(10) 0.000
F4 0.0423(10) 0.0281(8) 0.0646(11) 0.0011(7) 0.0385(9) -0.0061(7)
F3 0.0355(9) 0.0674(12) 0.0373(9) -0.0258(8) 0.0218(8) -0.0157(8)
B4 0.0278(14) 0.0256(12) 0.0368(14) 0.0004(10) 0.0234(12) 0.0011(10)
B1 0.0270(19) 0.0316(18) 0.0259(17) 0.000 0.0185(16) 0.000
B2 0.0208(18) 0.0315(18) 0.0251(17) 0.000 0.0130(15) 0.000
B3 0.0255(14) 0.0375(14) 0.0288(13) -0.0084(11) 0.0177(11) -0.0061(11)

loop_
_atom_type_symbol
_atom_type_description
_atom_type_scat_dispersion_real
_atom_type_scat_dispersion_imag
_atom_type_scat_source
C C 0.0033 0.0016 'International Tables Vol C Tables 4.2.6.8 and 6.1.1.4'
H H 0.0000 0.0000 'International Tables Vol C Tables 4.2.6.8 and 6.1.1.4'
B B 0.0013 0.0007 'International Tables Vol C Tables 4.2.6.8 and 6.1.1.4'
Co Co 0.3494 0.9721 'International Tables Vol C Tables 4.2.6.8 and 6.1.1.4'
F F 0.0171 0.0103 'International Tables Vol C Tables 4.2.6.8 and 6.1.1.4'

loop_
_geom_angle_atom_site_label_1
_geom_angle_atom_site_label_2
_geom_angle_atom_site_label_3
_geom_angle
_geom_angle_site_symmetry_1
_geom_angle_site_symmetry_3
C3 Co1 C3 111.5(2) . 2_655
C3 Co1 C4 42.4(2) . .
C3 Co1 C4 114.83(19) 2_655 .
C3 Co1 C4 114.83(19) . 2_655
C3 Co1 C4 42.4(2) 2_655 2_655
C4 Co1 C4 147.1(4) . 2_655
C3 Co1 C2 136.2(2) . 2_655
C3 Co1 C2 39.32(18) 2_655 2_655
C4 Co1 C2 110.07(15) . 2_655
C4 Co1 C2 68.31(16) 2_655 2_655
C3 Co1 C2 39.32(18) . .
C3 Co1 C2 136.2(2) 2_655 .
C4 Co1 C2 68.31(16) . .
C4 Co1 C2 110.07(15) 2_655 .
C2 Co1 C2 174.7(3) 2_655 .
C3 Co1 C5 68.67(17) . .
C3 Co1 C5 145.9(2) 2_655 .
C4 Co1 C5 41.1(2) . .
C4 Co1 C5 170.6(3) 2_655 .
C2 Co1 C5 115.80(16) 2_655 .
C2 Co1 C5 66.62(15) . .
C3 Co1 C5 145.9(2) . 2_655
C3 Co1 C5 68.67(17) 2_655 2_655
C4 Co1 C5 170.6(3) . 2_655
C4 Co1 C5 41.1(2) 2_655 2_655
C2 Co1 C5 66.62(15) 2_655 2_655
C2 Co1 C5 115.80(16) . 2_655
C5 Co1 C5 131.3(3) . 2_655
C3 Co1 C1 173.9(2) . 2_655
C3 Co1 C1 66.07(17) 2_655 2_655
C4 Co1 C1 132.7(2) . 2_655
C4 Co1 C1 67.53(16) 2_655 2_655
C2 Co1 C1 38.48(16) 2_655 2_655
C2 Co1 C1 146.25(19) . 2_655
C5 Co1 C1 109.94(16) . 2_655
C5 Co1 C1 39.44(16) 2_655 2_655
C3 Co1 C1 66.07(17) . .
C3 Co1 C1 173.9(2) 2_655 .
C4 Co1 C1 67.53(16) . .
C4 Co1 C1 132.7(2) 2_655 .
C2 Co1 C1 146.25(19) 2_655 .
C2 Co1 C1 38.48(16) . .
C5 Co1 C1 39.44(16) . .
C5 Co1 C1 109.94(16) 2_655 .
C1 Co1 C1 117.0(2) 2_655 .
C1 C2 C3 109.6(4) . .
C1 C2 Co1 70.8(2) . .
C3 C2 Co1 69.7(2) . .
C1 C2 H2 125.2 . .
C3 C2 H2 125.2 . .
Co1 C2 H2 125.9 . .
C2 C1 C5 110.8(4) . .
C2 C1 Co1 70.7(2) . .
C5 C1 Co1 70.3(2) . .
C2 C1 H1 124.6 . .
C5 C1 H1 124.6 . .
Co1 C1 H1 126.0 . .
C5 C4 C3 104.6(3) . .
C5 C4 Co1 69.7(2) . .
C3 C4 Co1 68.42(19) . .
C5 C4 H4 127.7 . .
C3 C4 H4 127.7 . .
Co1 C4 H4 125.8 . .
C1 C5 C4 107.5(4) . .
C1 C5 Co1 70.31(18) . .
C4 C5 Co1 69.2(2) . .
C1 C5 H5 126.3 . .
C4 C5 H5 126.3 . .
Co1 C5 H5 125.8 . .
C2 C3 C4 107.6(4) . .
C2 C3 Co1 71.0(2) . .
C4 C3 Co1 69.2(2) . .
C2 C3 H3 126.2 . .
C4 C3 H3 126.2 . .
Co1 C3 H3 125.2 . .
F7 B7 B5 121.2(3) . .
F7 B7 B6 121.48(15) . 6_565
B5 B7 B6 59.90(15) . 6_565
F7 B7 B6 121.48(15) . .
B5 B7 B6 59.90(15) . .
B6 B7 B6 108.0(3) 6_565 .
F7 B7 B8 121.9(3) . 6_565
B5 B7 B8 108.2(2) . 6_565
B6 B7 B8 108.3(2) 6_565 6_565
B6 B7 B8 60.22(15) . 6_565
F7 B7 B8 121.9(3) . .
B5 B7 B8 108.2(2) . .
B6 B7 B8 60.22(15) 6_565 .
B6 B7 B8 108.3(2) . .
B8 B7 B8 60.2(2) 6_565 .
F8 B8 B6 121.8(2) . 5_566
F8 B8 B7 122.0(2) . .
B6 B8 B7 107.9(2) 5_566 .
F8 B8 B6 122.1(2) . 6_565
B6 B8 B6 60.44(17) 5_566 6_565
B7 B8 B6 59.64(16) . 6_565
F8 B8 B8 121.72(14) . 6_565
B6 B8 B8 107.66(12) 5_566 6_565
B7 B8 B8 59.90(10) . 6_565
B6 B8 B8 107.64(12) 6_565 6_565
F8 B8 B5 121.9(2) . 5_566
B6 B8 B5 59.36(16) 5_566 5_566
B7 B8 B5 107.67(18) . 5_566
B6 B8 B5 107.6(2) 6_565 5_566
B8 B8 B5 60.03(10) 6_565 5_566
F6 B6 B5 121.4(2) . .
F6 B6 B7 121.3(2) . .
B5 B6 B7 59.93(19) . .
F6 B6 B8 121.8(2) . 5_566
B5 B6 B8 60.52(18) . 5_566
B7 B6 B8 108.35(19) . 5_566
F6 B6 B8 121.6(2) . 6_565
B5 B6 B8 108.16(19) . 6_565
B7 B6 B8 60.14(18) . 6_565
B8 B6 B8 108.03(18) 5_566 6_565
F6 B6 B6 122.28(13) . 2_556
B5 B6 B6 108.04(18) . 2_556
B7 B6 B6 107.77(18) . 2_556
B8 B6 B6 59.82(17) 5_566 2_556
B8 B6 B6 59.74(17) 6_565 2_556
F5 B5 B6 121.45(15) . .
F5 B5 B6 121.45(15) . 6_565
B6 B5 B6 108.4(3) . 6_565
F5 B5 B7 121.4(3) . .
B6 B5 B7 60.17(16) . .
B6 B5 B7 60.17(16) 6_565 .
F5 B5 B8 121.8(3) . 5_566
B6 B5 B8 60.12(15) . 5_566
B6 B5 B8 108.2(2) 6_565 5_566
B7 B5 B8 108.2(2) . 5_566
F5 B5 B8 121.8(3) . 2_556
B6 B5 B8 108.2(2) . 2_556
B6 B5 B8 60.12(15) 6_565 2_556
B7 B5 B8 108.2(2) . 2_556
B8 B5 B8 59.9(2) 5_566 2_556
F4 B4 B1 121.6(2) . .
F4 B4 B3 122.4(2) . 2_656
B1 B4 B3 59.95(19) . 2_656
F4 B4 B2 121.6(2) . .
B1 B4 B2 59.91(18) . .
B3 B4 B2 107.5(2) 2_656 .
F4 B4 B3 122.5(2) . .
B1 B4 B3 107.4(2) . .
B3 B4 B3 106.80(19) 2_656 .
B2 B4 B3 59.80(19) . .
F4 B4 B4 122.27(14) . 2_656
B1 B4 B4 107.76(19) . 2_656
B3 B4 B4 59.71(18) 2_656 2_656
B2 B4 B4 107.54(19) . 2_656
B3 B4 B4 59.38(18) . 2_656
F1 B1 B3 120.7(2) . 5_666
F1 B1 B3 120.7(2) . 2_656
B3 B1 B3 59.8(2) 5_666 2_656
F1 B1 B4 121.75(17) . .
B3 B1 B4 108.1(2) 5_666 .
B3 B1 B4 60.06(16) 2_656 .
F1 B1 B4 121.75(17) . 6_565
B3 B1 B4 60.06(16) 5_666 6_565
B3 B1 B4 108.1(2) 2_656 6_565
B4 B1 B4 108.7(3) . 6_565
F1 B1 B2 123.2(3) . .
B3 B1 B2 107.8(2) 5_666 .
B3 B1 B2 107.8(2) 2_656 .
B4 B1 B2 60.20(15) . .
B4 B1 B2 60.20(15) 6_565 .
F2 B2 B1 122.8(3) . .
F2 B2 B3 121.3(2) . .
B1 B2 B3 107.6(2) . .
F2 B2 B3 121.3(2) . 6_565
B1 B2 B3 107.6(2) . 6_565
B3 B2 B3 59.7(2) . 6_565
F2 B2 B4 121.75(17) . 6_565
B1 B2 B4 59.90(15) . 6_565
B3 B2 B4 108.0(2) . 6_565
B3 B2 B4 60.15(16) 6_565 6_565
F2 B2 B4 121.75(17) . .
B1 B2 B4 59.90(15) . .
B3 B2 B4 60.15(16) . .
B3 B2 B4 108.0(2) 6_565 .
B4 B2 B4 108.3(3) 6_565 .
F3 B3 B3 120.44(16) . 6_565
F3 B3 B1 120.6(2) . 5_666
B3 B3 B1 60.11(12) 6_565 5_666
F3 B3 B2 121.5(2) . .
B3 B3 B2 60.14(12) 6_565 .
B1 B3 B2 108.5(2) 5_666 .
F3 B3 B4 121.8(2) . 2_656
B3 B3 B4 108.33(13) 6_565 2_656
B1 B3 B4 59.99(16) 5_666 2_656
B2 B3 B4 109.0(2) . 2_656
F3 B3 B4 122.6(2) . .
B3 B3 B4 108.26(13) 6_565 .
B1 B3 B4 108.8(2) 5_666 .
B2 B3 B4 60.05(16) . .
B4 B3 B4 60.92(19) 2_656 .

loop_
_geom_bond_atom_site_label_1
_geom_bond_atom_site_label_2
_geom_bond_distance
_geom_bond_site_symmetry_2
Co1 C3 1.999(3) .
Co1 C3 1.999(3) 2_655
Co1 C4 2.009(3) .
Co1 C4 2.009(3) 2_655
Co1 C2 2.015(3) 2_655
Co1 C2 2.015(3) .
Co1 C5 2.016(3) .
Co1 C5 2.016(3) 2_655
Co1 C1 2.017(3) 2_655
Co1 C1 2.017(3) .
C2 C1 1.329(6) .
C2 C3 1.351(6) .
C2 H2 0.9300 .
C1 C5 1.361(5) .
C1 H1 0.9300 .
C4 C5 1.414(7) .
C4 C3 1.449(7) .
C4 H4 0.9300 .
C5 H5 0.9300 .
C3 H3 0.9300 .
F8 B8 1.347(3) .
F5 B5 1.360(4) .
F6 B6 1.350(3) .
F7 B7 1.362(4) .
B7 B5 1.805(6) .
B7 B6 1.810(4) 6_565
B7 B6 1.810(4) .
B7 B8 1.819(4) 6_565
B7 B8 1.819(4) .
B8 B6 1.819(4) 5_566
B8 B6 1.820(4) 6_565
B8 B8 1.824(5) 6_565
B8 B5 1.826(4) 5_566
B6 B5 1.805(4) .
B6 B8 1.819(4) 5_566
B6 B8 1.820(4) 6_565
B6 B6 1.832(5) 2_556
B5 B6 1.805(4) 6_565
B5 B8 1.826(4) 5_566
B5 B8 1.826(4) 2_556
F2 B2 1.358(4) .
F1 B1 1.358(5) .
F4 B4 1.344(3) .
F3 B3 1.354(3) .
B4 B1 1.812(4) .
B4 B3 1.813(4) 2_656
B4 B2 1.817(4) .
B4 B3 1.819(4) .
B4 B4 1.841(6) 2_656
B1 B3 1.811(5) 5_666
B1 B3 1.811(5) 2_656
B1 B4 1.812(4) 6_565
B1 B2 1.812(6) .
B2 B3 1.813(5) .
B2 B3 1.813(5) 6_565
B2 B4 1.817(4) 6_565
B3 B3 1.805(6) 6_565
B3 B1 1.811(5) 5_666
B3 B4 1.813(4) 2_656
